data_4067085
loop_
_publ_author_name
'Sie, Ming-Han'
'Hsieh, Yuan-Hsin'
'Tsai, Yi-Hua'
'Wu, Jia-Rong'
'Chen, Shih-Jung'
'Kumar, P. Vijaya'
'Lii, Jenn-Huei'
'Lee, Hon Man'

_publ_section_title
;
 A Heteroleptic Palladium(II) Complex Containing a Bidentate Carbene/Amido
 Ligand and 3-(Trifluoromethyl)-5-(2-pyridyl)pyrazolate: Fast Catalyst
 Activation in the Heck Coupling Reaction
;
_journal_issue 23
_journal_name_full Organometallics
_journal_page_first 6473
_journal_paper_doi 10.1021/om100819q
_journal_volume 29
_journal_year 2010
_chemical_formula_moiety 'C21 H17 F3 N6 O Pd'
_chemical_formula_sum 'C21 H17 F3 N6 O Pd'
_chemical_formula_weight 532.81
_space_group_IT_number 2
_symmetry_cell_setting triclinic
_symmetry_Int_Tables_number 2
_symmetry_space_group_name_Hall '-P 1'
_symmetry_space_group_name_H-M 'P -1'
_atom_sites_solution_hydrogens geom
_atom_sites_solution_primary direct
_atom_sites_solution_secondary difmap
_audit_creation_method SHELXL-97
_cell_angle_alpha 74.197(2)
_cell_angle_beta 89.651(2)
_cell_angle_gamma 72.023(2)
_cell_formula_units_Z 2
_cell_length_a 7.7528(4)
_cell_length_b 11.5739(5)
_cell_length_c 12.4410(6)
_cell_measurement_reflns_used 3539
_cell_measurement_temperature 150(2)
_cell_measurement_theta_max 24.6
_cell_measurement_theta_min 2.8
_cell_volume 1017.99(9)
_computing_cell_refinement 'SAINT (Bruker, 2007)'
_computing_data_collection 'APEX2 (Bruker, 2007)'
_computing_data_reduction 'SAINT (Bruker, 2007)'
_computing_molecular_graphics 'SHELXTL (Sheldrick, 2008)'
_computing_publication_material 'DIAMOND (Brandenburg, 1999)'
_computing_structure_refinement 'SHELXTL (Sheldrick, 2008)'
_computing_structure_solution 'SHELXTL (Sheldrick, 2008)'
_diffrn_ambient_temperature 150(2)
_diffrn_measured_fraction_theta_full 0.987
_diffrn_measured_fraction_theta_max 0.987
_diffrn_measurement_device_type 'Bruker SMART APEXII'
_diffrn_measurement_method \w
_diffrn_radiation_monochromator graphite
_diffrn_radiation_probe x-ray
_diffrn_radiation_type MoK\a
_diffrn_radiation_wavelength 0.71073
_diffrn_reflns_av_R_equivalents 0.0378
_diffrn_reflns_av_sigmaI/netI 0.0532
_diffrn_reflns_limit_h_max 10
_diffrn_reflns_limit_h_min -9
_diffrn_reflns_limit_k_max 15
_diffrn_reflns_limit_k_min -15
_diffrn_reflns_limit_l_max 16
_diffrn_reflns_limit_l_min -16
_diffrn_reflns_number 14018
_diffrn_reflns_theta_full 28.78
_diffrn_reflns_theta_max 28.78
_diffrn_reflns_theta_min 1.71
_diffrn_source 'fine-focus sealed tube'
_diffrn_standards_decay_% 0
_diffrn_standards_interval_count 0
_diffrn_standards_interval_time 0
_diffrn_standards_number 0
_exptl_absorpt_coefficient_mu 0.966
_exptl_absorpt_correction_T_max 0.8929
_exptl_absorpt_correction_T_min 0.8229
_exptl_absorpt_correction_type multi-scan
_exptl_absorpt_process_details 'SADABS (Sheldrick, 1996)'
_exptl_crystal_colour yellow
_exptl_crystal_density_diffrn 1.738
_exptl_crystal_density_method 'not measured'
_exptl_crystal_description plate
_exptl_crystal_F_000 532
_exptl_crystal_size_max 0.21
_exptl_crystal_size_mid 0.13
_exptl_crystal_size_min 0.12
_refine_diff_density_max 0.804
_refine_diff_density_min -0.606
_refine_diff_density_rms 0.112
_refine_ls_extinction_method none
_refine_ls_goodness_of_fit_ref 1.069
_refine_ls_hydrogen_treatment constr
_refine_ls_matrix_type full
_refine_ls_number_parameters 290
_refine_ls_number_reflns 5222
_refine_ls_number_restraints 0
_refine_ls_restrained_S_all 1.069
_refine_ls_R_factor_all 0.0524
_refine_ls_R_factor_gt 0.0375
_refine_ls_shift/su_max 0.000
_refine_ls_shift/su_mean 0.000
_refine_ls_structure_factor_coef Fsqd
_refine_ls_weighting_details 'calc w=1/[\s^2^(Fo^2^)+(0.0457P)^2^+1.1603P] where P=(Fo^2^+2Fc^2^)/3'
_refine_ls_weighting_scheme calc
_refine_ls_wR_factor_gt 0.0949
_refine_ls_wR_factor_ref 0.0995
_reflns_number_gt 4277
_reflns_number_total 5222
_reflns_threshold_expression I>2\s
_cod_data_source_file om100819q_si_002.cif
_cod_data_source_block 3a
_cod_original_cell_volume 1017.99(8)
_cod_database_code 4067085

loop_
_symmetry_equiv_pos_as_xyz
'x, y, z'
'-x, -y, -z'

loop_
_atom_site_label
_atom_site_type_symbol
_atom_site_fract_x
_atom_site_fract_y
_atom_site_fract_z
_atom_site_U_iso_or_equiv
_atom_site_adp_type
_atom_site_occupancy
_atom_site_symmetry_multiplicity
_atom_site_calc_flag
_atom_site_refinement_flags
C1 C 0.2434(4) 0.0838(3) 0.4075(3) 0.0211(7) Uani 1 1 d .
C2 C 0.2201(6) -0.0416(4) 0.2750(3) 0.0295(8) Uani 1 1 d .
H2A H 0.1560 0.0403 0.2214 0.044 Uiso 1 1 calc R
H2B H 0.1489 -0.0994 0.2799 0.044 Uiso 1 1 calc R
H2C H 0.3396 -0.0777 0.2499 0.044 Uiso 1 1 calc R
C3 C 0.2690(5) -0.1196(3) 0.4853(3) 0.0256(7) Uani 1 1 d .
H3 H 0.2739 -0.2044 0.4926 0.031 Uiso 1 1 calc R
C4 C 0.2854(5) -0.0701(3) 0.5701(3) 0.0250(7) Uani 1 1 d .
H4 H 0.3041 -0.1126 0.6481 0.030 Uiso 1 1 calc R
C5 C 0.2555(5) 0.1540(3) 0.5747(3) 0.0255(7) Uani 1 1 d .
H5A H 0.3523 0.1928 0.5523 0.031 Uiso 1 1 calc R
H5B H 0.2728 0.1157 0.6570 0.031 Uiso 1 1 calc R
C6 C 0.0678(5) 0.2568(3) 0.5427(3) 0.0221(7) Uani 1 1 d .
C7 C -0.1534(5) 0.3952(3) 0.3929(3) 0.0220(7) Uani 1 1 d .
C8 C -0.2380(5) 0.4933(3) 0.4390(3) 0.0279(8) Uani 1 1 d .
H8 H -0.1777 0.5043 0.4999 0.033 Uiso 1 1 calc R
C9 C -0.4104(6) 0.5749(4) 0.3957(4) 0.0371(9) Uani 1 1 d .
H9 H -0.4669 0.6410 0.4283 0.044 Uiso 1 1 calc R
C10 C -0.5019(5) 0.5633(4) 0.3076(4) 0.0384(10) Uani 1 1 d .
H10 H -0.6192 0.6210 0.2783 0.046 Uiso 1 1 calc R
C11 C -0.4178(5) 0.4639(4) 0.2617(3) 0.0338(9) Uani 1 1 d .
H11 H -0.4795 0.4533 0.2011 0.041 Uiso 1 1 calc R
C12 C -0.2455(5) 0.3808(3) 0.3036(3) 0.0254(7) Uani 1 1 d .
H12 H -0.1900 0.3140 0.2716 0.031 Uiso 1 1 calc R
C13 C 0.0450(5) 0.5548(3) 0.2142(3) 0.0252(7) Uani 1 1 d .
H13 H -0.0037 0.5567 0.2842 0.030 Uiso 1 1 calc R
C14 C 0.0128(5) 0.6678(3) 0.1301(3) 0.0327(9) Uani 1 1 d .
H14 H -0.0564 0.7458 0.1424 0.039 Uiso 1 1 calc R
C15 C 0.0819(6) 0.6651(3) 0.0296(3) 0.0329(9) Uani 1 1 d .
H15 H 0.0573 0.7413 -0.0297 0.039 Uiso 1 1 calc R
C16 C 0.1882(5) 0.5512(3) 0.0139(3) 0.0273(8) Uani 1 1 d .
H16 H 0.2391 0.5486 -0.0554 0.033 Uiso 1 1 calc R
C17 C 0.2188(5) 0.4410(3) 0.1016(3) 0.0205(7) Uani 1 1 d .
C18 C 0.3416(5) 0.3176(3) 0.1010(3) 0.0216(7) Uani 1 1 d .
C19 C 0.4652(5) 0.2756(3) 0.0274(3) 0.0235(7) Uani 1 1 d .
H19 H 0.4858 0.3213 -0.0448 0.028 Uiso 1 1 calc R
C20 C 0.5509(5) 0.1492(3) 0.0867(3) 0.0244(7) Uani 1 1 d .
C21 C 0.7057(6) 0.0554(4) 0.0537(3) 0.0324(8) Uani 1 1 d .
F1 F 0.7398(4) 0.0990(3) -0.0518(2) 0.0604(8) Uani 1 1 d .
F2 F 0.8612(3) 0.0268(3) 0.1167(2) 0.0514(7) Uani 1 1 d .
F3 F 0.6789(4) -0.0542(2) 0.0637(3) 0.0547(7) Uani 1 1 d .
N1 N 0.2436(4) -0.0238(3) 0.3858(2) 0.0221(6) Uani 1 1 d .
N2 N 0.2691(4) 0.0557(3) 0.5189(2) 0.0222(6) Uani 1 1 d .
N3 N 0.0257(4) 0.3098(3) 0.4311(2) 0.0218(6) Uani 1 1 d .
N4 N 0.1428(4) 0.4426(3) 0.2000(2) 0.0204(6) Uani 1 1 d .
N5 N 0.3570(4) 0.2204(3) 0.1935(2) 0.0229(6) Uani 1 1 d .
N6 N 0.4874(4) 0.1150(3) 0.1866(2) 0.0243(6) Uani 1 1 d .
O1 O -0.0279(4) 0.2797(2) 0.6174(2) 0.0295(6) Uani 1 1 d .
Pd1 Pd 0.19345(4) 0.25907(2) 0.31263(2) 0.01855(8) Uani 1 1 d .

loop_
_atom_site_aniso_label
_atom_site_aniso_U_11
_atom_site_aniso_U_22
_atom_site_aniso_U_33
_atom_site_aniso_U_23
_atom_site_aniso_U_13
_atom_site_aniso_U_12
C1 0.0177(16) 0.0226(15) 0.0207(17) -0.0041(13) 0.0020(13) -0.0050(13)
C2 0.037(2) 0.0310(18) 0.0248(19) -0.0093(15) 0.0005(16) -0.0156(16)
C3 0.0230(18) 0.0232(16) 0.0267(19) -0.0013(14) -0.0005(14) -0.0070(14)
C4 0.0227(18) 0.0243(16) 0.0215(18) 0.0018(13) 0.0002(14) -0.0055(14)
C5 0.0287(19) 0.0308(18) 0.0187(17) -0.0091(14) -0.0004(14) -0.0101(15)
C6 0.0287(18) 0.0233(16) 0.0166(16) -0.0064(13) -0.0002(14) -0.0107(14)
C7 0.0200(17) 0.0238(16) 0.0234(18) -0.0047(13) 0.0044(14) -0.0103(13)
C8 0.0257(19) 0.0275(17) 0.032(2) -0.0094(15) 0.0062(15) -0.0097(15)
C9 0.028(2) 0.0304(19) 0.052(3) -0.0130(18) 0.0113(19) -0.0066(16)
C10 0.0202(19) 0.047(2) 0.039(2) 0.0024(19) 0.0025(17) -0.0103(17)
C11 0.028(2) 0.040(2) 0.032(2) -0.0018(17) -0.0026(17) -0.0167(17)
C12 0.0230(18) 0.0270(17) 0.0252(18) -0.0030(14) 0.0011(14) -0.0103(14)
C13 0.0227(18) 0.0223(16) 0.0298(19) -0.0071(14) 0.0044(15) -0.0065(14)
C14 0.030(2) 0.0182(16) 0.043(2) -0.0043(16) 0.0005(17) -0.0019(15)
C15 0.034(2) 0.0219(17) 0.037(2) 0.0015(15) -0.0040(17) -0.0085(15)
C16 0.0286(19) 0.0261(17) 0.0243(19) -0.0018(14) 0.0000(15) -0.0094(15)
C17 0.0188(16) 0.0219(15) 0.0211(17) -0.0044(13) -0.0011(13) -0.0085(13)
C18 0.0204(17) 0.0231(16) 0.0196(17) -0.0037(13) -0.0025(13) -0.0066(13)
C19 0.0252(18) 0.0279(17) 0.0183(17) -0.0027(13) 0.0048(14) -0.0131(14)
C20 0.0219(17) 0.0308(17) 0.0220(17) -0.0098(14) -0.0005(14) -0.0085(14)
C21 0.030(2) 0.036(2) 0.030(2) -0.0136(16) 0.0020(16) -0.0064(16)
F1 0.065(2) 0.0619(17) 0.0363(15) -0.0145(13) 0.0233(14) 0.0048(15)
F2 0.0228(12) 0.0729(18) 0.0551(17) -0.0326(15) -0.0045(12) 0.0019(12)
F3 0.0390(15) 0.0331(13) 0.094(2) -0.0299(14) 0.0026(15) -0.0037(11)
N1 0.0216(15) 0.0227(13) 0.0201(15) -0.0040(11) -0.0015(12) -0.0063(11)
N2 0.0200(14) 0.0239(14) 0.0205(15) -0.0034(11) 0.0011(12) -0.0067(11)
N3 0.0194(14) 0.0258(14) 0.0206(15) -0.0075(12) 0.0032(12) -0.0070(12)
N4 0.0197(14) 0.0197(13) 0.0211(14) -0.0024(11) -0.0011(11) -0.0081(11)
N5 0.0246(15) 0.0205(13) 0.0221(15) -0.0049(12) 0.0033(13) -0.0059(12)
N6 0.0248(16) 0.0246(14) 0.0205(15) -0.0057(12) 0.0012(12) -0.0042(12)
O1 0.0321(14) 0.0327(13) 0.0252(14) -0.0104(11) 0.0069(11) -0.0103(11)
Pd1 0.01946(13) 0.01869(12) 0.01646(13) -0.00332(9) 0.00107(9) -0.00609(9)

loop_
_atom_type_symbol
_atom_type_description
_atom_type_scat_dispersion_real
_atom_type_scat_dispersion_imag
_atom_type_scat_source
C C 0.0033 0.0016 'International Tables Vol C Tables 4.2.6.8 and 6.1.1.4'
H H 0.0000 0.0000 'International Tables Vol C Tables 4.2.6.8 and 6.1.1.4'
F F 0.0171 0.0103 'International Tables Vol C Tables 4.2.6.8 and 6.1.1.4'
N N 0.0061 0.0033 'International Tables Vol C Tables 4.2.6.8 and 6.1.1.4'
O O 0.0106 0.0060 'International Tables Vol C Tables 4.2.6.8 and 6.1.1.4'
Pd Pd -0.9988 1.0072 'International Tables Vol C Tables 4.2.6.8 and 6.1.1.4'

loop_
_geom_angle_atom_site_label_1
_geom_angle_atom_site_label_2
_geom_angle_atom_site_label_3
_geom_angle
N2 C1 N1 105.9(3)
N2 C1 Pd1 120.7(2)
N1 C1 Pd1 133.1(3)
N1 C2 H2A 109.5
N1 C2 H2B 109.5
H2A C2 H2B 109.5
N1 C2 H2C 109.5
H2A C2 H2C 109.5
H2B C2 H2C 109.5
C4 C3 N1 107.5(3)
C4 C3 H3 126.2
N1 C3 H3 126.2
C3 C4 N2 105.4(3)
C3 C4 H4 127.3
N2 C4 H4 127.3
N2 C5 C6 110.1(3)
N2 C5 H5A 109.6
C6 C5 H5A 109.6
N2 C5 H5B 109.6
C6 C5 H5B 109.6
H5A C5 H5B 108.1
O1 C6 N3 127.0(3)
O1 C6 C5 118.6(3)
N3 C6 C5 114.4(3)
C8 C7 C12 118.9(3)
C8 C7 N3 122.9(3)
C12 C7 N3 118.2(3)
C9 C8 C7 119.8(4)
C9 C8 H8 120.1
C7 C8 H8 120.1
C10 C9 C8 122.2(4)
C10 C9 H9 118.9
C8 C9 H9 118.9
C9 C10 C11 118.1(4)
C9 C10 H10 120.9
C11 C10 H10 120.9
C12 C11 C10 120.8(4)
C12 C11 H11 119.6
C10 C11 H11 119.6
C11 C12 C7 120.1(3)
C11 C12 H12 119.9
C7 C12 H12 119.9
N4 C13 C14 122.2(3)
N4 C13 H13 118.9
C14 C13 H13 118.9
C15 C14 C13 119.0(3)
C15 C14 H14 120.5
C13 C14 H14 120.5
C14 C15 C16 120.0(3)
C14 C15 H15 120.0
C16 C15 H15 120.0
C15 C16 C17 118.6(4)
C15 C16 H16 120.7
C17 C16 H16 120.7
N4 C17 C16 121.4(3)
N4 C17 C18 114.0(3)
C16 C17 C18 124.5(3)
N5 C18 C19 109.0(3)
N5 C18 C17 116.9(3)
C19 C18 C17 133.8(3)
C18 C19 C20 102.1(3)
C18 C19 H19 129.0
C20 C19 H19 129.0
N6 C20 C19 113.4(3)
N6 C20 C21 119.0(3)
C19 C20 C21 127.6(3)
F3 C21 F1 107.3(3)
F3 C21 F2 105.3(3)
F1 C21 F2 106.2(4)
F3 C21 C20 113.5(3)
F1 C21 C20 111.6(3)
F2 C21 C20 112.5(3)
C1 N1 C3 109.8(3)
C1 N1 C2 126.8(3)
C3 N1 C2 123.4(3)
C1 N2 C4 111.3(3)
C1 N2 C5 121.5(3)
C4 N2 C5 126.7(3)
C6 N3 C7 118.4(3)
C6 N3 Pd1 123.7(2)
C7 N3 Pd1 117.5(2)
C13 N4 C17 118.7(3)
C13 N4 Pd1 128.2(2)
C17 N4 Pd1 113.1(2)
N6 N5 C18 110.9(3)
N6 N5 Pd1 132.9(2)
C18 N5 Pd1 116.1(2)
C20 N6 N5 104.7(3)
C1 Pd1 N5 97.55(12)
C1 Pd1 N3 85.77(13)
N5 Pd1 N3 176.52(11)
C1 Pd1 N4 175.76(13)
N5 Pd1 N4 78.84(11)
N3 Pd1 N4 97.89(11)

loop_
_geom_bond_atom_site_label_1
_geom_bond_atom_site_label_2
_geom_bond_distance
C1 N2 1.335(4)
C1 N1 1.344(4)
C1 Pd1 1.969(3)
C2 N1 1.469(4)
C2 H2A 0.9800
C2 H2B 0.9800
C2 H2C 0.9800
C3 C4 1.353(5)
C3 N1 1.386(4)
C3 H3 0.9500
C4 N2 1.388(4)
C4 H4 0.9500
C5 N2 1.464(4)
C5 C6 1.540(5)
C5 H5A 0.9900
C5 H5B 0.9900
C6 O1 1.220(4)
C6 N3 1.352(4)
C7 C8 1.392(5)
C7 C12 1.399(5)
C7 N3 1.427(4)
C8 C9 1.386(5)
C8 H8 0.9500
C9 C10 1.368(6)
C9 H9 0.9500
C10 C11 1.402(6)
C10 H10 0.9500
C11 C12 1.386(5)
C11 H11 0.9500
C12 H12 0.9500
C13 N4 1.344(4)
C13 C14 1.387(5)
C13 H13 0.9500
C14 C15 1.361(6)
C14 H14 0.9500
C15 C16 1.387(5)
C15 H15 0.9500
C16 C17 1.391(5)
C16 H16 0.9500
C17 N4 1.357(4)
C17 C18 1.454(5)
C18 N5 1.349(4)
C18 C19 1.391(5)
C19 C20 1.395(5)
C19 H19 0.9500
C20 N6 1.337(5)
C20 C21 1.490(5)
C21 F3 1.320(5)
C21 F1 1.329(5)
C21 F2 1.342(5)
N3 Pd1 2.046(3)
N4 Pd1 2.122(3)
N5 N6 1.347(4)
N5 Pd1 1.998(3)
